data_7127509
loop_
_publ_author_name
'Sarkar, Prasenjit'
'Konch, Tukhar Jyoti'
'Kamilya, Tapas'
'Raidongia, Kalyan'
'Acharya, Somobrata'
'Mukherjee, Chandan'

_publ_section_title
;
 The range of antiferromagnetic coupling governs the conductivity:
 semiconducting behavior and ammonia gas sensing property of diamagnetic
 hexaradical-containing tetranuclear Co<sup>III</sup><sub>4</sub> cluster
 and its nonradical congener.
;
_journal_issue 96
_journal_name_full 'Chemical communications (Cambridge, England)'
_journal_page_first 15220
_journal_page_last 15223
_journal_paper_doi 10.1039/d0cc04061d
_journal_volume 56
_journal_year 2020
_chemical_compound_source synthesis
_chemical_formula_moiety 'C120 H144 Co4 N6 O6 Se6'
_chemical_formula_sum 'C30 H36 Co N1.5 O1.5 Se1.5'
_chemical_formula_weight 618.97
_space_group_IT_number 2
_space_group_name_Hall '-P 1'
_space_group_name_H-M_alt 'P -1'
_symmetry_cell_setting triclinic
_symmetry_Int_Tables_number 2
_symmetry_space_group_name_H-M 'P -1'
_atom_sites_solution_hydrogens geom
_atom_sites_solution_primary direct
_atom_sites_solution_secondary difmap
_audit_creation_method SHELXL-97
_audit_update_record
;
2020-10-19 deposited with the CCDC.	2020-11-06 downloaded from the CCDC.
;
_cell_angle_alpha 93.645(2)
_cell_angle_beta 98.841(2)
_cell_angle_gamma 94.484(2)
_cell_formula_units_Z 8
_cell_length_a 16.0226(4)
_cell_length_b 17.1096(4)
_cell_length_c 23.7566(6)
_cell_measurement_reflns_used 53008
_cell_measurement_temperature 100.00(10)
_cell_measurement_theta_max 25.00
_cell_measurement_theta_min 2.32
_cell_volume 6396.6(3)
_computing_cell_refinement 'CrysAlisPro 1.171.40.23a (Rigaku OD, 2018)'
_computing_data_collection 'CrysAlisPro 1.171.40.23a (Rigaku OD, 2018)'
_computing_data_reduction 'CrysAlisPro 1.171.40.23a (Rigaku OD, 2018)'
_computing_structure_refinement 'SHELXL-97 (Sheldrick, 1997)'
_computing_structure_solution 'SHELXS-97 (Sheldrick, 1990)'
_diffrn_ambient_temperature 100.00(10)
_diffrn_measured_fraction_theta_full 0.999
_diffrn_measured_fraction_theta_max 0.999
_diffrn_measurement_device_type 'SuperNova, Single source at offset/far, Eos'
_diffrn_radiation_monochromator graphite
_diffrn_radiation_probe x-ray
_diffrn_radiation_type MoK\a
_diffrn_radiation_wavelength 0.71073
_diffrn_reflns_av_R_equivalents 0.0390
_diffrn_reflns_av_sigmaI/netI 0.0753
_diffrn_reflns_limit_h_max 19
_diffrn_reflns_limit_h_min -19
_diffrn_reflns_limit_k_max 19
_diffrn_reflns_limit_k_min -20
_diffrn_reflns_limit_l_max 28
_diffrn_reflns_limit_l_min -22
_diffrn_reflns_number 44770
_diffrn_reflns_theta_full 25.00
_diffrn_reflns_theta_max 25.00
_diffrn_reflns_theta_min 2.32
_diffrn_source 'fine-focus sealed tube'
_exptl_absorpt_coefficient_mu 2.266
_exptl_absorpt_correction_T_max 0.581
_exptl_absorpt_correction_T_min 0.524
_exptl_absorpt_correction_type multi-scan
_exptl_crystal_colour black
_exptl_crystal_density_diffrn 1.285
_exptl_crystal_density_method 'not measured'
_exptl_crystal_description block
_exptl_crystal_F_000 2532
_exptl_crystal_recrystallization_method 'chloroform acetonitrile mixutre'
_exptl_crystal_size_max 0.29
_exptl_crystal_size_mid 0.26
_exptl_crystal_size_min 0.24
_refine_diff_density_max 2.324
_refine_diff_density_min -1.263
_refine_diff_density_rms 0.103
_refine_ls_extinction_method none
_refine_ls_goodness_of_fit_ref 1.012
_refine_ls_hydrogen_treatment mixed
_refine_ls_matrix_type full
_refine_ls_number_parameters 1315
_refine_ls_number_reflns 22498
_refine_ls_number_restraints 0
_refine_ls_restrained_S_all 1.012
_refine_ls_R_factor_all 0.0839
_refine_ls_R_factor_gt 0.0545
_refine_ls_shift/su_max 0.001
_refine_ls_shift/su_mean 0.000
_refine_ls_structure_factor_coef Fsqd
_refine_ls_weighting_details 'calc w=1/[\s^2^(Fo^2^)+(0.0771P)^2^+0.0000P] where P=(Fo^2^+2Fc^2^)/3'
_refine_ls_weighting_scheme calc
_refine_ls_wR_factor_gt 0.1363
_refine_ls_wR_factor_ref 0.1499
_reflns_number_gt 15520
_reflns_number_total 22498
_reflns_threshold_expression >2sigma(I)
_cod_data_source_file d0cc04061d2.cif
_cod_data_source_block platon_sqd
_cod_original_formula_sum 'C30 H36 Co N1.50 O1.50 Se1.50'
_cod_database_code 7127509

loop_
_symmetry_equiv_pos_as_xyz
'x, y, z'
'-x, -y, -z'

loop_
_atom_site_label
_atom_site_type_symbol
_atom_site_fract_x
_atom_site_fract_y
_atom_site_fract_z
_atom_site_U_iso_or_equiv
_atom_site_adp_type
_atom_site_occupancy
_atom_site_symmetry_multiplicity
_atom_site_calc_flag
_atom_site_refinement_flags
_atom_site_disorder_assembly
_atom_site_disorder_group
Se4 Se 0.46953(3) 0.30985(3) 0.31045(2) 0.02521(13) Uani 1 1 d . . .
Se5 Se 0.30010(3) 0.15944(3) 0.24936(2) 0.02713(13) Uani 1 1 d . . .
Se6 Se 0.49282(3) 0.13543(3) 0.24020(2) 0.02621(13) Uani 1 1 d . . .
Se3 Se 0.53207(3) 0.30254(3) 0.18568(2) 0.02969(13) Uani 1 1 d . . .
Se1 Se 0.67286(3) 0.31556(3) 0.31173(2) 0.03000(13) Uani 1 1 d . . .
Se2 Se 0.68563(3) 0.46395(3) 0.23772(2) 0.03790(15) Uani 1 1 d . . .
Co3 Co 0.41105(4) 0.24374(4) 0.22231(3) 0.02502(16) Uani 1 1 d . . .
Co4 Co 0.38587(4) 0.05789(4) 0.27228(3) 0.02517(16) Uani 1 1 d . . .
Co2 Co 0.56767(4) 0.39184(4) 0.26624(3) 0.02787(17) Uani 1 1 d . . .
Co1 Co 0.78599(4) 0.38504(4) 0.28095(3) 0.03355(18) Uani 1 1 d . . .
O4 O 0.36089(19) 0.20840(19) 0.14608(14) 0.0304(8) Uani 1 1 d . . .
O5 O 0.47030(19) -0.01081(18) 0.29988(14) 0.0286(8) Uani 1 1 d . . .
O3 O 0.57841(19) 0.47166(18) 0.32780(14) 0.0309(8) Uani 1 1 d . . .
O2 O 0.8554(2) 0.3041(2) 0.30987(14) 0.0378(9) Uani 1 1 d . . .
O6 O 0.28912(19) -0.00617(18) 0.28802(14) 0.0296(8) Uani 1 1 d . . .
O1 O 0.8744(2) 0.4550(2) 0.26044(15) 0.0392(9) Uani 1 1 d . . .
N5 N 0.4092(2) 0.1047(2) 0.34786(16) 0.0259(9) Uani 1 1 d . . .
N4 N 0.3373(2) 0.3264(2) 0.21338(17) 0.0290(10) Uani 1 1 d . . .
N3 N 0.4890(2) 0.4560(2) 0.22789(17) 0.0298(10) Uani 1 1 d . . .
N6 N 0.3599(2) 0.0032(2) 0.19877(17) 0.0313(10) Uani 1 1 d . . .
N2 N 0.7759(3) 0.3246(2) 0.21072(18) 0.0331(10) Uani 1 1 d . . .
C95 C 0.3519(3) 0.1528(3) 0.3690(2) 0.0240(11) Uani 1 1 d . . .
N1 N 0.8073(3) 0.4468(2) 0.35163(19) 0.0363(11) Uani 1 1 d . . .
C81 C 0.4820(3) 0.0821(3) 0.3779(2) 0.0261(11) Uani 1 1 d . . .
C76 C 0.3748(3) 0.3701(3) 0.3121(2) 0.0277(11) Uani 1 1 d . . .
C77 C 0.3622(3) 0.4099(3) 0.3621(2) 0.0324(12) Uani 1 1 d . . .
H77 H 0.4032 0.4128 0.3946 0.039 Uiso 1 1 calc R . .
C75 C 0.3167(3) 0.3685(3) 0.2605(2) 0.0276(11) Uani 1 1 d . . .
C62 C 0.2495(3) 0.3852(3) 0.1336(2) 0.0364(13) Uani 1 1 d . . .
H62 H 0.2459 0.4316 0.1554 0.044 Uiso 1 1 calc R . .
C61 C 0.2970(3) 0.3268(3) 0.1586(2) 0.0331(12) Uani 1 1 d . . .
C85 C 0.5950(3) 0.0834(3) 0.4570(2) 0.0308(12) Uani 1 1 d . . .
C86 C 0.5258(3) 0.1154(3) 0.4311(2) 0.0288(12) Uani 1 1 d . . .
H86 H 0.5071 0.1596 0.4485 0.035 Uiso 1 1 calc R . .
C46 C 0.5199(3) 0.5215(3) 0.3179(2) 0.0314(12) Uani 1 1 d . . .
C19 C 0.6693(3) 0.3330(3) 0.4329(2) 0.0327(12) Uani 1 1 d . . .
H19 H 0.6228 0.2957 0.4252 0.039 Uiso 1 1 calc R . .
C41 C 0.4669(3) 0.5141(3) 0.2639(2) 0.0321(12) Uani 1 1 d . . .
C15 C 0.7754(3) 0.4198(3) 0.3995(2) 0.0343(13) Uani 1 1 d . . .
C120 C 0.4813(3) 0.0705(3) 0.1694(2) 0.0341(13) Uani 1 1 d . . .
C82 C 0.5133(3) 0.0173(3) 0.3491(2) 0.0282(11) Uani 1 1 d . . .
C55 C 0.4701(3) 0.4514(3) 0.1691(2) 0.0333(12) Uani 1 1 d . . .
C100 C 0.2946(3) 0.1845(3) 0.3284(2) 0.0269(11) Uani 1 1 d . . .
C56 C 0.4847(3) 0.3806(3) 0.1399(2) 0.0320(12) Uani 1 1 d . . .
C66 C 0.3095(3) 0.2583(3) 0.1231(2) 0.0343(12) Uani 1 1 d . . .
C102 C 0.2432(3) -0.0386(3) 0.2403(2) 0.0325(12) Uani 1 1 d . . .
C96 C 0.3433(3) 0.1647(3) 0.4267(2) 0.0295(12) Uani 1 1 d . . .
H96 H 0.3789 0.1422 0.4547 0.035 Uiso 1 1 calc R . .
C20 C 0.7060(3) 0.3623(3) 0.3890(2) 0.0313(12) Uani 1 1 d . . .
C103 C 0.1589(3) -0.0733(3) 0.2380(2) 0.0348(13) Uani 1 1 d . . .
C44 C 0.4424(3) 0.6285(3) 0.3443(2) 0.0362(13) Uani 1 1 d . . .
H44 H 0.4349 0.6694 0.3702 0.043 Uiso 1 1 calc R . .
C119 C 0.5375(3) 0.0809(3) 0.1323(2) 0.0445(15) Uani 1 1 d . . .
H119 H 0.5782 0.1237 0.1386 0.053 Uiso 1 1 calc R . .
C99 C 0.2327(3) 0.2303(3) 0.3441(2) 0.0312(12) Uani 1 1 d . . .
H99 H 0.1952 0.2514 0.3164 0.037 Uiso 1 1 calc R . .
C97 C 0.2817(3) 0.2101(3) 0.4418(2) 0.0343(13) Uani 1 1 d . . .
H97 H 0.2765 0.2182 0.4801 0.041 Uiso 1 1 calc R . .
C80 C 0.2408(3) 0.4033(3) 0.2639(2) 0.0310(12) Uani 1 1 d . . .
H80 H 0.1996 0.4014 0.2315 0.037 Uiso 1 1 calc R . .
C115 C 0.4175(3) 0.0061(3) 0.1606(2) 0.0345(13) Uani 1 1 d . . .
C21 C 0.8033(3) 0.2530(3) 0.2166(2) 0.0419(14) Uani 1 1 d . . .
C42 C 0.3980(3) 0.5599(3) 0.2529(2) 0.0330(12) Uani 1 1 d . . .
H42 H 0.3611 0.5511 0.2184 0.040 Uiso 1 1 calc R . .
C92 C 0.6416(3) 0.1127(3) 0.5168(2) 0.0365(13) Uani 1 1 d . . .
C60 C 0.4452(3) 0.5134(3) 0.1358(2) 0.0374(13) Uani 1 1 d . . .
H60 H 0.4371 0.5614 0.1538 0.045 Uiso 1 1 calc R . .
C35 C 0.7495(3) 0.3576(3) 0.1602(2) 0.0394(14) Uani 1 1 d . . .
C101 C 0.2822(3) -0.0383(3) 0.1896(2) 0.0357(13) Uani 1 1 d . . .
C26 C 0.8445(3) 0.2425(3) 0.2741(2) 0.0414(14) Uani 1 1 d . . .
C83 C 0.5885(3) -0.0154(3) 0.3757(2) 0.0321(12) Uani 1 1 d . . .
C57 C 0.4685(3) 0.3703(3) 0.0809(2) 0.0383(13) Uani 1 1 d . . .
H57 H 0.4755 0.3222 0.0625 0.046 Uiso 1 1 calc R . .
C45 C 0.5093(3) 0.5832(3) 0.3595(2) 0.0309(12) Uani 1 1 d . . .
C79 C 0.2267(3) 0.4398(3) 0.3141(2) 0.0364(13) Uani 1 1 d . . .
H79 H 0.1755 0.4613 0.3155 0.044 Uiso 1 1 calc R . .
C107 C 0.1152(3) -0.0699(3) 0.2904(2) 0.0377(13) Uani 1 1 d . . .
C78 C 0.2874(3) 0.4454(3) 0.3628(2) 0.0341(13) Uani 1 1 d . . .
H78 H 0.2780 0.4729 0.3960 0.041 Uiso 1 1 calc R . .
C84 C 0.6242(3) 0.0183(3) 0.4281(2) 0.0352(13) Uani 1 1 d . . .
H84 H 0.6717 -0.0031 0.4465 0.042 Uiso 1 1 calc R . .
C18 C 0.7023(3) 0.3598(3) 0.4887(2) 0.0391(13) Uani 1 1 d . . .
H18 H 0.6767 0.3417 0.5186 0.047 Uiso 1 1 calc R . .
C17 C 0.7738(3) 0.4139(3) 0.5004(2) 0.0410(14) Uani 1 1 d . . .
H17 H 0.7968 0.4303 0.5380 0.049 Uiso 1 1 calc R . .
C64 C 0.2187(3) 0.3058(3) 0.0464(2) 0.0453(15) Uani 1 1 d . . .
H64 H 0.1905 0.2992 0.0089 0.054 Uiso 1 1 calc R . .
C43 C 0.3847(3) 0.6171(3) 0.2923(2) 0.0348(13) Uani 1 1 d . . .
C65 C 0.2667(3) 0.2467(3) 0.0659(2) 0.0392(14) Uani 1 1 d . . .
C104 C 0.1207(3) -0.1096(3) 0.1857(3) 0.0451(15) Uani 1 1 d . . .
H104 H 0.0669 -0.1355 0.1835 0.054 Uiso 1 1 calc R . .
C116 C 0.4207(3) -0.0497(3) 0.1155(2) 0.0414(14) Uani 1 1 d . . .
H116 H 0.3839 -0.0953 0.1109 0.050 Uiso 1 1 calc R . .
C1 C 0.8567(3) 0.5148(3) 0.3495(2) 0.0376(14) Uani 1 1 d . . .
C109 C 0.1573(3) -0.1213(3) 0.3342(2) 0.0474(15) Uani 1 1 d . . .
H10A H 0.1453 -0.1756 0.3203 0.071 Uiso 1 1 calc R . .
H10B H 0.1358 -0.1128 0.3694 0.071 Uiso 1 1 calc R . .
H10C H 0.2175 -0.1079 0.3406 0.071 Uiso 1 1 calc R . .
C16 C 0.8105(3) 0.4430(3) 0.4563(2) 0.0388(13) Uani 1 1 d . . .
H16 H 0.8588 0.4782 0.4643 0.047 Uiso 1 1 calc R . .
C51 C 0.5715(3) 0.5974(3) 0.4156(2) 0.0377(13) Uani 1 1 d . . .
C25 C 0.8673(4) 0.1663(4) 0.2884(2) 0.0466(15) Uani 1 1 d . . .
C72 C 0.2435(4) 0.0994(3) 0.0591(2) 0.0506(16) Uani 1 1 d . . .
H72A H 0.2755 0.0998 0.0968 0.076 Uiso 1 1 calc R . .
H72B H 0.2513 0.0522 0.0371 0.076 Uiso 1 1 calc R . .
H72C H 0.1845 0.1011 0.0617 0.076 Uiso 1 1 calc R . .
C105 C 0.1574(3) -0.1100(3) 0.1353(2) 0.0417(14) Uani 1 1 d . . .
C22 C 0.7920(4) 0.1877(3) 0.1752(2) 0.0473(15) Uani 1 1 d . . .
H22 H 0.7655 0.1940 0.1383 0.057 Uiso 1 1 calc R . .
C71 C 0.2740(4) 0.1706(3) 0.0303(2) 0.0475(16) Uani 1 1 d . . .
C6 C 0.8750(3) 0.5801(3) 0.3900(2) 0.0409(14) Uani 1 1 d . . .
H6 H 0.8528 0.5793 0.4239 0.049 Uiso 1 1 calc R . .
C63 C 0.2089(3) 0.3758(3) 0.0789(2) 0.0395(13) Uani 1 1 d . . .
C98 C 0.2275(3) 0.2439(3) 0.4012(2) 0.0366(13) Uani 1 1 d . . .
H98 H 0.1875 0.2757 0.4125 0.044 Uiso 1 1 calc R . .
C91 C 0.7316(3) 0.1450(3) 0.5136(2) 0.0428(14) Uani 1 1 d . . .
H91A H 0.7609 0.1610 0.5514 0.064 Uiso 1 1 calc R . .
H91B H 0.7302 0.1894 0.4909 0.064 Uiso 1 1 calc R . .
H91C H 0.7605 0.1050 0.4965 0.064 Uiso 1 1 calc R . .
C36 C 0.7002(3) 0.4236(3) 0.1636(2) 0.0407(14) Uani 1 1 d . . .
C24 C 0.8567(4) 0.1070(4) 0.2447(3) 0.0546(17) Uani 1 1 d . . .
H24 H 0.8756 0.0584 0.2532 0.066 Uiso 1 1 calc R . .
C106 C 0.2360(3) -0.0737(3) 0.1377(2) 0.0420(14) Uani 1 1 d . . .
H106 H 0.2600 -0.0720 0.1045 0.050 Uiso 1 1 calc R . .
C3 C 0.9406(3) 0.5858(3) 0.2856(2) 0.0380(14) Uani 1 1 d . . .
C87 C 0.6242(3) -0.0823(3) 0.3433(3) 0.0435(15) Uani 1 1 d . . .
C94 C 0.6415(4) 0.0438(3) 0.5556(2) 0.0532(16) Uani 1 1 d . . .
H94A H 0.6752 0.0045 0.5424 0.080 Uiso 1 1 calc R . .
H94B H 0.5844 0.0212 0.5543 0.080 Uiso 1 1 calc R . .
H94C H 0.6649 0.0626 0.5941 0.080 Uiso 1 1 calc R . .
C110 C 0.0215(3) -0.0991(3) 0.2769(3) 0.0484(15) Uani 1 1 d . . .
H11A H 0.0157 -0.1541 0.2646 0.073 Uiso 1 1 calc R . .
H11B H -0.0061 -0.0704 0.2470 0.073 Uiso 1 1 calc R . .
H11C H -0.0043 -0.0913 0.3105 0.073 Uiso 1 1 calc R . .
C2 C 0.8900(3) 0.5162(3) 0.2966(2) 0.0378(13) Uani 1 1 d . . .
C47 C 0.3110(3) 0.6701(3) 0.2823(2) 0.0377(13) Uani 1 1 d . . .
C93 C 0.5956(3) 0.1774(3) 0.5443(2) 0.0456(15) Uani 1 1 d . . .
H93A H 0.6270 0.1956 0.5812 0.068 Uiso 1 1 calc R . .
H93B H 0.5398 0.1565 0.5486 0.068 Uiso 1 1 calc R . .
H93C H 0.5913 0.2205 0.5204 0.068 Uiso 1 1 calc R . .
C50 C 0.3478(3) 0.7560(3) 0.2820(2) 0.0439(14) Uani 1 1 d . . .
H50A H 0.3843 0.7715 0.3176 0.066 Uiso 1 1 calc R . .
H50B H 0.3024 0.7896 0.2771 0.066 Uiso 1 1 calc R . .
H50C H 0.3798 0.7606 0.2511 0.066 Uiso 1 1 calc R . .
C59 C 0.4328(4) 0.5040(3) 0.0781(2) 0.0478(15) Uani 1 1 d . . .
H59 H 0.4179 0.5463 0.0571 0.057 Uiso 1 1 calc R . .
C117 C 0.4761(4) -0.0390(4) 0.0783(2) 0.0505(16) Uani 1 1 d . . .
H117 H 0.4754 -0.0764 0.0480 0.061 Uiso 1 1 calc R . .
C118 C 0.5341(4) 0.0272(4) 0.0849(3) 0.0547(17) Uani 1 1 d . . .
H118 H 0.5699 0.0357 0.0581 0.066 Uiso 1 1 calc R . .
C88 C 0.6503(3) -0.0529(3) 0.2881(2) 0.0482(16) Uani 1 1 d . . .
H88A H 0.6761 -0.0936 0.2690 0.072 Uiso 1 1 calc R . .
H88B H 0.6901 -0.0073 0.2974 0.072 Uiso 1 1 calc R . .
H88C H 0.6010 -0.0396 0.2635 0.072 Uiso 1 1 calc R . .
C48 C 0.2552(3) 0.6475(3) 0.2245(2) 0.0460(15) Uani 1 1 d . . .
H48A H 0.2889 0.6518 0.1946 0.069 Uiso 1 1 calc R . .
H48B H 0.2108 0.6821 0.2190 0.069 Uiso 1 1 calc R . .
H48C H 0.2308 0.5943 0.2237 0.069 Uiso 1 1 calc R . .
C53 C 0.5737(4) 0.5222(3) 0.4481(2) 0.0484(15) Uani 1 1 d . . .
H53A H 0.5934 0.4810 0.4256 0.073 Uiso 1 1 calc R . .
H53B H 0.5177 0.5062 0.4552 0.073 Uiso 1 1 calc R . .
H53C H 0.6113 0.5325 0.4839 0.073 Uiso 1 1 calc R . .
C54 C 0.5443(3) 0.6623(3) 0.4556(2) 0.0456(15) Uani 1 1 d . . .
H54A H 0.5838 0.6694 0.4906 0.068 Uiso 1 1 calc R . .
H54B H 0.4886 0.6471 0.4636 0.068 Uiso 1 1 calc R . .
H54C H 0.5435 0.7107 0.4373 0.068 Uiso 1 1 calc R . .
C52 C 0.6585(3) 0.6225(3) 0.4030(2) 0.0447(15) Uani 1 1 d . . .
H52A H 0.6738 0.5850 0.3754 0.067 Uiso 1 1 calc R . .
H52B H 0.6990 0.6251 0.4375 0.067 Uiso 1 1 calc R . .
H52C H 0.6583 0.6733 0.3880 0.067 Uiso 1 1 calc R . .
C7 C 0.9717(3) 0.5894(3) 0.2281(2) 0.0418(14) Uani 1 1 d . . .
C10 C 1.0188(4) 0.6700(3) 0.2226(3) 0.0565(17) Uani 1 1 d . . .
H10D H 0.9807 0.7103 0.2247 0.085 Uiso 1 1 calc R . .
H10E H 1.0390 0.6697 0.1866 0.085 Uiso 1 1 calc R . .
H10F H 1.0660 0.6802 0.2531 0.085 Uiso 1 1 calc R . .
C108 C 0.1215(4) 0.0159(3) 0.3171(3) 0.0544(17) Uani 1 1 d . . .
H10G H 0.0885 0.0183 0.3475 0.082 Uiso 1 1 calc R . .
H10H H 0.1002 0.0495 0.2883 0.082 Uiso 1 1 calc R . .
H10I H 0.1797 0.0330 0.3318 0.082 Uiso 1 1 calc R . .
C5 C 0.9250(3) 0.6443(3) 0.3801(2) 0.0431(15) Uani 1 1 d . . .
C23 C 0.8186(4) 0.1166(4) 0.1877(3) 0.0527(17) Uani 1 1 d . . .
C89 C 0.5587(4) -0.1535(3) 0.3301(3) 0.0521(17) Uani 1 1 d . . .
H89A H 0.5423 -0.1699 0.3650 0.078 Uiso 1 1 calc R . .
H89B H 0.5829 -0.1958 0.3116 0.078 Uiso 1 1 calc R . .
H89C H 0.5098 -0.1396 0.3053 0.078 Uiso 1 1 calc R . .
C4 C 0.9568(3) 0.6458(3) 0.3278(2) 0.0454(15) Uani 1 1 d . . .
H4 H 0.9908 0.6901 0.3218 0.054 Uiso 1 1 calc R . .
C67 C 0.1513(4) 0.4367(4) 0.0524(3) 0.0496(16) Uani 1 1 d . . .
C73 C 0.3656(4) 0.1642(4) 0.0209(2) 0.0572(18) Uani 1 1 d . . .
H73A H 0.4016 0.1645 0.0571 0.086 Uiso 1 1 calc R . .
H73B H 0.3838 0.2080 0.0010 0.086 Uiso 1 1 calc R . .
H73C H 0.3691 0.1161 -0.0014 0.086 Uiso 1 1 calc R . .
C58 C 0.4419(4) 0.4315(4) 0.0491(3) 0.0522(16) Uani 1 1 d . . .
H58 H 0.4303 0.4249 0.0094 0.063 Uiso 1 1 calc R . .
C9 C 0.8964(4) 0.5767(4) 0.1786(3) 0.0586(17) Uani 1 1 d . . .
H9A H 0.8697 0.5243 0.1777 0.088 Uiso 1 1 calc R . .
H9B H 0.9165 0.5839 0.1430 0.088 Uiso 1 1 calc R . .
H9C H 0.8560 0.6140 0.1841 0.088 Uiso 1 1 calc R . .
C37 C 0.6714(4) 0.4609(4) 0.1161(3) 0.0537(16) Uani 1 1 d . . .
H37 H 0.6385 0.5030 0.1192 0.064 Uiso 1 1 calc R . .
C11 C 0.9462(4) 0.7164(4) 0.4236(3) 0.0521(17) Uani 1 1 d . . .
C49 C 0.2558(3) 0.6623(3) 0.3296(2) 0.0413(14) Uani 1 1 d . . .
H49A H 0.2337 0.6085 0.3295 0.062 Uiso 1 1 calc R . .
H49B H 0.2096 0.6949 0.3227 0.062 Uiso 1 1 calc R . .
H49C H 0.2895 0.6788 0.3660 0.062 Uiso 1 1 calc R . .
C32 C 0.8429(4) 0.1818(4) 0.3917(3) 0.0621(19) Uani 1 1 d . . .
H32A H 0.8632 0.1688 0.4298 0.093 Uiso 1 1 calc R . .
H32B H 0.7869 0.1565 0.3793 0.093 Uiso 1 1 calc R . .
H32C H 0.8414 0.2377 0.3912 0.093 Uiso 1 1 calc R . .
C40 C 0.7716(4) 0.3368(4) 0.1072(2) 0.0524(16) Uani 1 1 d . . .
H40 H 0.8068 0.2966 0.1037 0.063 Uiso 1 1 calc R . .
C111 C 0.1068(4) -0.1489(4) 0.0778(3) 0.0553(17) Uani 1 1 d . . .
C31 C 0.9027(4) 0.1533(4) 0.3511(3) 0.0532(17) Uani 1 1 d . . .
C8 C 1.0325(4) 0.5253(4) 0.2221(3) 0.0571(18) Uani 1 1 d . . .
H8A H 1.0814 0.5354 0.2513 0.086 Uiso 1 1 calc R . .
H8B H 1.0499 0.5255 0.1852 0.086 Uiso 1 1 calc R . .
H8C H 1.0041 0.4749 0.2261 0.086 Uiso 1 1 calc R . .
C38 C 0.6909(4) 0.4363(4) 0.0638(3) 0.067(2) Uani 1 1 d . . .
H38 H 0.6698 0.4609 0.0315 0.081 Uiso 1 1 calc R . .
C90 C 0.7044(4) -0.1090(4) 0.3801(3) 0.067(2) Uani 1 1 d . . .
H90A H 0.6903 -0.1252 0.4157 0.100 Uiso 1 1 calc R . .
H90B H 0.7478 -0.0659 0.3875 0.100 Uiso 1 1 calc R . .
H90C H 0.7247 -0.1521 0.3599 0.100 Uiso 1 1 calc R . .
C13 C 1.0416(4) 0.7321(4) 0.4401(3) 0.071(2) Uani 1 1 d . . .
H13A H 1.0668 0.7394 0.4065 0.107 Uiso 1 1 calc R . .
H13B H 1.0639 0.6882 0.4587 0.107 Uiso 1 1 calc R . .
H13C H 1.0546 0.7787 0.4657 0.107 Uiso 1 1 calc R . .
C69 C 0.1466(5) 0.4331(4) -0.0116(3) 0.094(3) Uani 1 1 d . . .
H69A H 0.1122 0.4726 -0.0269 0.142 Uiso 1 1 calc R . .
H69B H 0.1220 0.3821 -0.0279 0.142 Uiso 1 1 calc R . .
H69C H 0.2026 0.4421 -0.0208 0.142 Uiso 1 1 calc R . .
C74 C 0.2190(4) 0.1697(4) -0.0295(3) 0.074(2) Uani 1 1 d . . .
H74A H 0.2262 0.1228 -0.0520 0.111 Uiso 1 1 calc R . .
H74B H 0.2363 0.2150 -0.0481 0.111 Uiso 1 1 calc R . .
H74C H 0.1604 0.1707 -0.0253 0.111 Uiso 1 1 calc R . .
C33 C 0.9881(4) 0.1970(4) 0.3678(3) 0.073(2) Uani 1 1 d . . .
H33A H 1.0123 0.1846 0.4053 0.110 Uiso 1 1 calc R . .
H33B H 0.9827 0.2525 0.3678 0.110 Uiso 1 1 calc R . .
H33C H 1.0242 0.1820 0.3410 0.110 Uiso 1 1 calc R . .
C39 C 0.7414(5) 0.3756(4) 0.0590(3) 0.070(2) Uani 1 1 d . . .
H39 H 0.7555 0.3603 0.0237 0.084 Uiso 1 1 calc R . .
C68 C 0.1808(4) 0.5192(4) 0.0775(3) 0.0656(19) Uani 1 1 d . . .
H68A H 0.1796 0.5223 0.1179 0.098 Uiso 1 1 calc R . .
H68B H 0.1440 0.5553 0.0598 0.098 Uiso 1 1 calc R . .
H68C H 0.2376 0.5325 0.0709 0.098 Uiso 1 1 calc R . .
C27 C 0.8098(5) 0.0451(4) 0.1441(3) 0.064(2) Uani 1 1 d . . .
C12 C 0.9076(5) 0.7059(4) 0.4776(3) 0.091(3) Uani 1 1 d . . .
H12A H 0.9318 0.7469 0.5063 0.136 Uiso 1 1 calc R . .
H12B H 0.9193 0.6558 0.4914 0.136 Uiso 1 1 calc R . .
H12C H 0.8474 0.7085 0.4692 0.136 Uiso 1 1 calc R . .
C34 C 0.9110(4) 0.0647(4) 0.3591(3) 0.073(2) Uani 1 1 d . . .
H34A H 0.9494 0.0453 0.3353 0.109 Uiso 1 1 calc R . .
H34B H 0.8564 0.0359 0.3486 0.109 Uiso 1 1 calc R . .
H34C H 0.9325 0.0581 0.3984 0.109 Uiso 1 1 calc R . .
C28 C 0.7690(5) 0.0667(4) 0.0847(3) 0.076(2) Uani 1 1 d . . .
H28A H 0.7170 0.0896 0.0877 0.114 Uiso 1 1 calc R . .
H28B H 0.7576 0.0201 0.0590 0.114 Uiso 1 1 calc R . .
H28C H 0.8072 0.1037 0.0703 0.114 Uiso 1 1 calc R . .
C14 C 0.9123(5) 0.7871(4) 0.3953(4) 0.091(3) Uani 1 1 d . . .
H14A H 0.9257 0.8329 0.4216 0.136 Uiso 1 1 calc R . .
H14B H 0.8519 0.7780 0.3846 0.136 Uiso 1 1 calc R . .
H14C H 0.9378 0.7951 0.3619 0.136 Uiso 1 1 calc R . .
C70 C 0.0606(4) 0.4141(4) 0.0641(4) 0.087(3) Uani 1 1 d . . .
H70A H 0.0605 0.4166 0.1046 0.131 Uiso 1 1 calc R . .
H70B H 0.0420 0.3616 0.0479 0.131 Uiso 1 1 calc R . .
H70C H 0.0228 0.4500 0.0471 0.131 Uiso 1 1 calc R . .
C29 C 0.7566(6) -0.0233(4) 0.1633(3) 0.097(3) Uani 1 1 d . . .
H29A H 0.7885 -0.0444 0.1955 0.146 Uiso 1 1 calc R . .
H29B H 0.7422 -0.0636 0.1325 0.146 Uiso 1 1 calc R . .
H29C H 0.7056 -0.0049 0.1738 0.146 Uiso 1 1 calc R . .
C112 C 0.0676(5) -0.0865(5) 0.0456(3) 0.107(3) Uani 1 1 d . . .
H11D H 0.0448 -0.1072 0.0073 0.160 Uiso 1 1 calc R . .
H11E H 0.1097 -0.0437 0.0444 0.160 Uiso 1 1 calc R . .
H11F H 0.0228 -0.0680 0.0640 0.160 Uiso 1 1 calc R . .
C30 C 0.8974(6) 0.0204(5) 0.1387(3) 0.114(4) Uani 1 1 d . . .
H30A H 0.9312 0.0636 0.1273 0.172 Uiso 1 1 calc R . .
H30B H 0.8924 -0.0233 0.1106 0.172 Uiso 1 1 calc R . .
H30C H 0.9240 0.0052 0.1749 0.172 Uiso 1 1 calc R . .
C113 C 0.1642(5) -0.1900(6) 0.0439(4) 0.138(5) Uani 1 1 d . . .
H11G H 0.1381 -0.1976 0.0045 0.207 Uiso 1 1 calc R . .
H11H H 0.1739 -0.2401 0.0585 0.207 Uiso 1 1 calc R . .
H11I H 0.2172 -0.1586 0.0469 0.207 Uiso 1 1 calc R . .
C114 C 0.0374(7) -0.2086(7) 0.0872(4) 0.198(7) Uani 1 1 d . . .
H11J H -0.0016 -0.1833 0.1077 0.297 Uiso 1 1 calc R . .
H11K H 0.0616 -0.2490 0.1090 0.297 Uiso 1 1 calc R . .
H11L H 0.0078 -0.2315 0.0510 0.297 Uiso 1 1 calc R . .

loop_
_atom_site_aniso_label
_atom_site_aniso_U_11
_atom_site_aniso_U_22
_atom_site_aniso_U_33
_atom_site_aniso_U_23
_atom_site_aniso_U_13
_atom_site_aniso_U_12
Se4 0.0306(3) 0.0242(3) 0.0186(3) -0.0016(2) 0.0005(2) -0.0016(2)
Se5 0.0292(3) 0.0282(3) 0.0218(3) -0.0010(2) 0.0003(2) -0.0008(2)
Se6 0.0303(3) 0.0266(3) 0.0209(3) -0.0002(2) 0.0033(2) 0.0010(2)
Se3 0.0384(3) 0.0294(3) 0.0202(3) 0.0002(2) 0.0050(2) -0.0028(2)
Se1 0.0328(3) 0.0316(3) 0.0239(3) 0.0002(2) 0.0023(2) -0.0016(2)
Se2 0.0419(3) 0.0329(3) 0.0384(4) 0.0068(2) 0.0082(3) -0.0061(2)
Co3 0.0307(4) 0.0250(4) 0.0173(4) 0.0004(3) -0.0003(3) -0.0009(3)
Co4 0.0326(4) 0.0229(4) 0.0182(4) -0.0029(3) 0.0023(3) -0.0018(3)
Co2 0.0339(4) 0.0244(4) 0.0238(4) -0.0003(3) 0.0038(3) -0.0035(3)
Co1 0.0373(4) 0.0377(4) 0.0234(4) -0.0045(3) 0.0063(3) -0.0076(3)
O4 0.0365(19) 0.034(2) 0.0175(19) -0.0023(15) -0.0025(15) -0.0015(16)
O5 0.0353(18) 0.0262(18) 0.023(2) -0.0025(15) 0.0011(15) 0.0020(15)
O3 0.0347(19) 0.0260(19) 0.030(2) -0.0006(15) 0.0009(16) -0.0011(16)
O2 0.0344(19) 0.054(2) 0.022(2) -0.0024(18) 0.0014(16) -0.0027(17)
O6 0.0362(19) 0.0269(19) 0.021(2) -0.0034(15) -0.0032(15) -0.0033(15)
O1 0.044(2) 0.041(2) 0.028(2) -0.0083(18) 0.0048(17) -0.0129(17)
N5 0.028(2) 0.026(2) 0.022(2) -0.0060(18) 0.0028(18) 0.0004(18)
N4 0.035(2) 0.027(2) 0.022(2) 0.0027(18) -0.0023(19) -0.0031(18)
N3 0.040(2) 0.025(2) 0.024(3) 0.0055(18) 0.008(2) -0.0059(19)
N6 0.040(2) 0.034(3) 0.018(2) -0.0015(19) 0.0036(19) -0.001(2)
N2 0.044(3) 0.029(2) 0.024(3) -0.0031(19) 0.003(2) -0.002(2)
C95 0.029(3) 0.019(2) 0.023(3) -0.003(2) 0.003(2) -0.005(2)
N1 0.042(3) 0.031(3) 0.035(3) -0.004(2) 0.014(2) -0.008(2)
C81 0.032(3) 0.023(3) 0.022(3) 0.003(2) 0.004(2) -0.002(2)
C76 0.031(3) 0.024(3) 0.028(3) -0.001(2) 0.006(2) -0.002(2)
C77 0.041(3) 0.028(3) 0.025(3) -0.003(2) -0.001(2) -0.003(2)
C75 0.040(3) 0.021(3) 0.021(3) -0.001(2) 0.007(2) -0.005(2)
C62 0.043(3) 0.038(3) 0.029(3) 0.003(2) 0.005(3) 0.006(3)
C61 0.034(3) 0.033(3) 0.028(3) -0.001(2) 0.000(2) -0.005(2)
C85 0.039(3) 0.033(3) 0.018(3) 0.006(2) 0.001(2) -0.008(2)
C86 0.037(3) 0.024(3) 0.025(3) -0.001(2) 0.006(2) -0.001(2)
C46 0.034(3) 0.023(3) 0.034(3) 0.002(2) -0.001(2) -0.004(2)
C19 0.037(3) 0.032(3) 0.029(3) 0.005(2) 0.002(2) 0.001(2)
C41 0.040(3) 0.022(3) 0.033(3) 0.004(2) 0.003(2) -0.003(2)
C15 0.034(3) 0.038(3) 0.029(3) 0.000(2) 0.007(2) -0.004(2)
C120 0.042(3) 0.040(3) 0.021(3) -0.004(2) 0.007(2) 0.007(3)
C82 0.038(3) 0.020(3) 0.025(3) 0.002(2) 0.002(2) -0.006(2)
C55 0.049(3) 0.028(3) 0.022(3) 0.002(2) 0.006(2) -0.001(2)
C100 0.030(3) 0.021(3) 0.029(3) -0.004(2) 0.006(2) -0.002(2)
C56 0.035(3) 0.037(3) 0.023(3) 0.008(2) 0.005(2) -0.001(2)
C66 0.038(3) 0.043(3) 0.021(3) 0.007(2) 0.000(2) 0.003(3)
C102 0.039(3) 0.028(3) 0.027(3) -0.004(2) -0.001(2) -0.003(2)
C96 0.033(3) 0.029(3) 0.025(3) -0.001(2) 0.003(2) -0.002(2)
C20 0.035(3) 0.028(3) 0.032(3) -0.002(2) 0.009(2) 0.003(2)
C103 0.042(3) 0.027(3) 0.032(3) 0.001(2) -0.002(3) -0.003(2)
C44 0.052(3) 0.026(3) 0.029(3) -0.004(2) 0.007(3) -0.003(3)
C119 0.049(3) 0.047(4) 0.039(4) -0.001(3) 0.015(3) 0.001(3)
C99 0.028(3) 0.029(3) 0.036(3) 0.003(2) 0.009(2) -0.005(2)
C97 0.045(3) 0.030(3) 0.028(3) -0.006(2) 0.016(3) -0.007(2)
C80 0.038(3) 0.031(3) 0.024(3) 0.009(2) 0.000(2) 0.006(2)
C115 0.052(3) 0.033(3) 0.018(3) 0.000(2) 0.001(2) 0.004(3)
C21 0.051(3) 0.052(4) 0.022(3) -0.002(3) 0.007(3) 0.003(3)
C42 0.039(3) 0.031(3) 0.026(3) 0.000(2) 0.001(2) -0.002(2)
C92 0.047(3) 0.036(3) 0.023(3) 0.010(2) -0.005(2) -0.008(3)
C60 0.057(3) 0.031(3) 0.025(3) 0.004(2) 0.009(3) 0.002(3)
C35 0.052(3) 0.042(3) 0.022(3) 0.002(3) 0.007(3) -0.013(3)
C101 0.041(3) 0.034(3) 0.030(3) -0.002(2) 0.003(3) -0.004(2)
C26 0.048(3) 0.051(4) 0.027(3) -0.002(3) 0.010(3) 0.008(3)
C83 0.041(3) 0.022(3) 0.033(3) 0.002(2) 0.006(3) 0.001(2)
C57 0.049(3) 0.035(3) 0.031(3) 0.004(3) 0.007(3) 0.004(3)
C45 0.038(3) 0.022(3) 0.031(3) 0.003(2) 0.005(2) -0.003(2)
C79 0.040(3) 0.034(3) 0.038(4) 0.008(3) 0.013(3) 0.005(2)
C107 0.040(3) 0.033(3) 0.037(4) -0.001(3) 0.000(3) 0.002(2)
C78 0.048(3) 0.024(3) 0.030(3) -0.003(2) 0.010(3) -0.001(2)
C84 0.034(3) 0.037(3) 0.032(3) 0.006(3) -0.004(2) 0.006(2)
C18 0.047(3) 0.042(3) 0.030(3) 0.007(3) 0.007(3) 0.002(3)
C17 0.049(3) 0.049(4) 0.023(3) -0.002(3) 0.005(3) 0.002(3)
C64 0.050(3) 0.054(4) 0.027(3) 0.006(3) -0.010(3) 0.004(3)
C43 0.042(3) 0.021(3) 0.041(4) 0.004(2) 0.007(3) -0.003(2)
C65 0.043(3) 0.048(4) 0.021(3) -0.003(3) -0.006(2) -0.001(3)
C104 0.044(3) 0.038(3) 0.045(4) -0.001(3) -0.007(3) -0.011(3)
C116 0.051(3) 0.048(4) 0.023(3) -0.010(3) 0.003(3) 0.003(3)
C1 0.034(3) 0.041(3) 0.034(3) -0.008(3) 0.007(3) -0.008(2)
C109 0.044(3) 0.059(4) 0.039(4) 0.012(3) 0.008(3) -0.005(3)
C16 0.045(3) 0.041(3) 0.028(3) -0.003(3) 0.003(3) -0.005(3)
C51 0.049(3) 0.027(3) 0.033(3) -0.004(2) -0.001(3) -0.003(2)
C25 0.054(4) 0.055(4) 0.032(4) 0.003(3) 0.004(3) 0.017(3)
C72 0.063(4) 0.046(4) 0.035(4) -0.003(3) -0.010(3) -0.002(3)
C105 0.047(3) 0.046(4) 0.025(3) -0.003(3) -0.005(3) -0.011(3)
C22 0.067(4) 0.049(4) 0.028(4) 0.001(3) 0.010(3) 0.013(3)
C71 0.064(4) 0.053(4) 0.019(3) -0.006(3) -0.010(3) 0.006(3)
C6 0.034(3) 0.051(4) 0.035(4) -0.013(3) 0.011(3) -0.013(3)
C63 0.047(3) 0.040(3) 0.030(3) 0.010(3) 0.001(3) 0.001(3)
C98 0.040(3) 0.034(3) 0.038(4) -0.004(3) 0.016(3) 0.004(2)
C91 0.047(3) 0.047(4) 0.031(3) 0.010(3) -0.006(3) -0.005(3)
C36 0.052(3) 0.044(3) 0.024(3) 0.009(3) 0.006(3) -0.012(3)
C24 0.067(4) 0.053(4) 0.050(4) 0.001(3) 0.020(3) 0.023(3)
C106 0.051(3) 0.044(3) 0.027(3) -0.007(3) 0.003(3) -0.008(3)
C3 0.031(3) 0.038(3) 0.043(4) -0.002(3) 0.009(3) -0.010(2)
C87 0.049(3) 0.037(3) 0.043(4) 0.000(3) 0.002(3) 0.010(3)
C94 0.068(4) 0.053(4) 0.029(4) 0.009(3) -0.014(3) -0.016(3)
C110 0.043(3) 0.054(4) 0.047(4) 0.006(3) 0.005(3) 0.001(3)
C2 0.041(3) 0.039(3) 0.032(3) -0.006(3) 0.006(3) -0.005(3)
C47 0.042(3) 0.028(3) 0.041(4) 0.004(2) 0.000(3) 0.003(2)
C93 0.058(4) 0.053(4) 0.021(3) -0.003(3) -0.001(3) -0.003(3)
C50 0.055(3) 0.033(3) 0.044(4) 0.003(3) 0.004(3) 0.005(3)
C59 0.069(4) 0.043(4) 0.033(4) 0.015(3) 0.005(3) 0.009(3)
C117 0.067(4) 0.053(4) 0.033(4) -0.007(3) 0.014(3) 0.007(3)
C118 0.067(4) 0.061(4) 0.038(4) -0.010(3) 0.024(3) -0.002(3)
C88 0.048(3) 0.052(4) 0.046(4) -0.003(3) 0.011(3) 0.011(3)
C48 0.047(3) 0.041(3) 0.051(4) 0.003(3) 0.007(3) 0.011(3)
C53 0.067(4) 0.040(3) 0.035(4) -0.004(3) 0.002(3) 0.004(3)
C54 0.052(3) 0.038(3) 0.042(4) -0.008(3) -0.001(3) 0.000(3)
C52 0.042(3) 0.045(4) 0.041(4) -0.005(3) -0.005(3) -0.008(3)
C7 0.044(3) 0.045(3) 0.035(4) 0.002(3) 0.008(3) -0.008(3)
C10 0.067(4) 0.054(4) 0.049(4) 0.011(3) 0.015(3) -0.011(3)
C108 0.047(3) 0.051(4) 0.064(5) -0.012(3) 0.019(3) -0.004(3)
C5 0.035(3) 0.048(4) 0.042(4) -0.013(3) 0.008(3) -0.012(3)
C23 0.074(4) 0.056(4) 0.031(4) -0.004(3) 0.021(3) 0.005(3)
C89 0.075(4) 0.032(3) 0.049(4) -0.010(3) 0.012(3) 0.008(3)
C4 0.047(3) 0.040(3) 0.046(4) -0.002(3) 0.009(3) -0.016(3)
C67 0.061(4) 0.054(4) 0.034(4) 0.012(3) 0.001(3) 0.016(3)
C73 0.080(5) 0.064(4) 0.027(4) -0.006(3) 0.006(3) 0.017(4)
C58 0.070(4) 0.062(4) 0.026(4) 0.013(3) 0.008(3) 0.008(3)
C9 0.071(4) 0.068(4) 0.032(4) 0.008(3) -0.001(3) -0.012(3)
C37 0.055(4) 0.071(4) 0.034(4) 0.013(3) 0.005(3) -0.003(3)
C11 0.054(4) 0.047(4) 0.052(4) -0.013(3) 0.013(3) -0.011(3)
C49 0.045(3) 0.030(3) 0.048(4) -0.005(3) 0.004(3) 0.008(3)
C32 0.080(5) 0.081(5) 0.031(4) 0.005(3) 0.016(3) 0.029(4)
C40 0.081(4) 0.050(4) 0.027(4) 0.001(3) 0.015(3) -0.001(3)
C111 0.062(4) 0.061(4) 0.033(4) -0.011(3) -0.004(3) -0.026(3)
C31 0.045(3) 0.070(4) 0.047(4) 0.001(3) 0.007(3) 0.021(3)
C8 0.057(4) 0.068(4) 0.052(4) 0.004(3) 0.028(3) 0.001(3)
C38 0.077(5) 0.084(5) 0.043(5) 0.023(4) 0.006(4) 0.015(4)
C90 0.066(4) 0.057(4) 0.077(5) 0.001(4) -0.003(4) 0.037(4)
C13 0.065(4) 0.083(5) 0.053(5) -0.027(4) 0.001(4) -0.025(4)
C69 0.168(8) 0.088(6) 0.034(4) 0.019(4) 0.002(5) 0.073(6)
C74 0.103(5) 0.068(5) 0.037(4) -0.016(4) -0.027(4) 0.016(4)
C33 0.062(4) 0.105(6) 0.048(5) 0.001(4) -0.001(4) -0.004(4)
C39 0.101(6) 0.083(5) 0.026(4) 0.003(4) 0.013(4) -0.001(5)
C68 0.082(5) 0.061(4) 0.051(5) 0.016(3) -0.009(4) 0.021(4)
C27 0.089(5) 0.061(5) 0.045(5) -0.016(4) 0.024(4) 0.011(4)
C12 0.092(5) 0.092(6) 0.079(6) -0.057(5) 0.043(5) -0.054(5)
C34 0.085(5) 0.068(5) 0.070(6) 0.021(4) 0.012(4) 0.023(4)
C28 0.126(6) 0.065(5) 0.036(4) -0.013(4) 0.022(4) 0.004(4)
C14 0.098(6) 0.061(5) 0.106(7) -0.029(5) 0.005(5) 0.011(5)
C70 0.063(5) 0.088(6) 0.114(7) 0.042(5) 0.000(5) 0.026(4)
C29 0.179(9) 0.057(5) 0.059(6) -0.011(4) 0.042(6) -0.002(5)
C112 0.122(7) 0.104(7) 0.066(6) -0.020(5) -0.059(5) 0.007(6)
C30 0.156(8) 0.128(8) 0.064(6) -0.024(5) 0.015(6) 0.069(7)
C113 0.090(6) 0.201(11) 0.096(8) -0.107(8) -0.039(5) 0.044(7)
C114 0.247(13) 0.258(14) 0.038(6) -0.006(7) -0.017(7) -0.208(12)

loop_
_atom_type_symbol
_atom_type_description
_atom_type_scat_dispersion_real
_atom_type_scat_dispersion_imag
_atom_type_scat_source
C C 0.0033 0.0016 'International Tables Vol C Tables 4.2.6.8 and 6.1.1.4'
Co Co 0.3494 0.9721 'International Tables Vol C Tables 4.2.6.8 and 6.1.1.4'
N N 0.0061 0.0033 'International Tables Vol C Tables 4.2.6.8 and 6.1.1.4'
O O 0.0106 0.0060 'International Tables Vol C Tables 4.2.6.8 and 6.1.1.4'
Se Se -0.0929 2.2259 'International Tables Vol C Tables 4.2.6.8 and 6.1.1.4'
H H 0.0000 0.0000 'International Tables Vol C Tables 4.2.6.8 and 6.1.1.4'

loop_
_geom_angle_atom_site_label_1
_geom_angle_atom_site_label_2
_geom_angle_atom_site_label_3
_geom_angle
_geom_angle_site_symmetry_1
_geom_angle_site_symmetry_3
_geom_angle_publ_flag
C76 Se4 Co3 92.93(14) . . ?
C76 Se4 Co2 104.18(15) . . ?
Co3 Se4 Co2 91.55(3) . . ?
C100 Se5 Co4 91.26(14) . . ?
C100 Se5 Co3 108.69(14) . . ?
Co4 Se5 Co3 94.72(3) . . ?
C120 Se6 Co4 92.17(16) . . ?
C120 Se6 Co3 107.41(16) . . ?
Co4 Se6 Co3 95.27(3) . . ?
C56 Se3 Co2 92.33(15) . . ?
C56 Se3 Co3 103.08(15) . . ?
Co2 Se3 Co3 91.71(3) . . ?
C20 Se1 Co1 91.85(15) . . ?
C20 Se1 Co2 106.62(14) . . ?
Co1 Se1 Co2 95.05(3) . . ?
C36 Se2 Co1 91.24(18) . . ?
C36 Se2 Co2 109.36(16) . . ?
Co1 Se2 Co2 94.65(3) . . ?
O4 Co3 N4 85.09(15) . . ?
O4 Co3 Se4 169.65(11) . . ?
N4 Co3 Se4 86.33(12) . . ?
O4 Co3 Se6 96.81(10) . . ?
N4 Co3 Se6 173.71(13) . . ?
Se4 Co3 Se6 92.33(3) . . ?
O4 Co3 Se5 84.89(10) . . ?
N4 Co3 Se5 90.37(12) . . ?
Se4 Co3 Se5 100.96(3) . . ?
Se6 Co3 Se5 83.85(3) . . ?
O4 Co3 Se3 89.02(10) . . ?
N4 Co3 Se3 100.06(12) . . ?
Se4 Co3 Se3 86.79(3) . . ?
Se6 Co3 Se3 85.98(3) . . ?
Se5 Co3 Se3 167.44(3) . . ?
N5 Co4 N6 175.43(18) . . ?
N5 Co4 O6 92.29(15) . . ?
N6 Co4 O6 84.07(15) . . ?
N5 Co4 O5 84.02(14) . . ?
N6 Co4 O5 93.66(15) . . ?
O6 Co4 O5 96.78(14) . . ?
N5 Co4 Se6 94.58(12) . . ?
N6 Co4 Se6 89.26(13) . . ?
O6 Co4 Se6 171.97(10) . . ?
O5 Co4 Se6 88.09(10) . . ?
N5 Co4 Se5 87.70(12) . . ?
N6 Co4 Se5 95.04(13) . . ?
O6 Co4 Se5 90.19(10) . . ?
O5 Co4 Se5 169.37(9) . . ?
Se6 Co4 Se5 85.93(3) . . ?
N3 Co2 O3 84.40(15) . . ?
N3 Co2 Se3 86.43(12) . . ?
O3 Co2 Se3 170.13(10) . . ?
N3 Co2 Se1 176.48(12) . . ?
O3 Co2 Se1 95.72(10) . . ?
Se3 Co2 Se1 93.66(3) . . ?
N3 Co2 Se2 92.50(12) . . ?
O3 Co2 Se2 85.75(10) . . ?
Se3 Co2 Se2 98.29(3) . . ?
Se1 Co2 Se2 84.00(3) . . ?
N3 Co2 Se4 98.60(12) . . ?
O3 Co2 Se4 91.22(10) . . ?
Se3 Co2 Se4 86.57(3) . . ?
Se1 Co2 Se4 84.92(3) . . ?
Se2 Co2 Se4 168.16(4) . . ?
N2 Co1 N1 174.62(18) . . ?
N2 Co1 O1 91.23(16) . . ?
N1 Co1 O1 84.55(16) . . ?
N2 Co1 O2 84.02(16) . . ?
N1 Co1 O2 93.25(17) . . ?
O1 Co1 O2 98.17(15) . . ?
N2 Co1 Se1 95.02(13) . . ?
N1 Co1 Se1 89.46(13) . . ?
O1 Co1 Se1 172.18(10) . . ?
O2 Co1 Se1 87.17(10) . . ?
N2 Co1 Se2 88.69(13) . . ?
N1 Co1 Se2 94.58(14) . . ?
O1 Co1 Se2 89.20(11) . . ?
O2 Co1 Se2 169.72(10) . . ?
Se1 Co1 Se2 86.26(3) . . ?
C66 O4 Co3 111.7(3) . . ?
C82 O5 Co4 111.0(3) . . ?
C46 O3 Co2 111.0(3) . . ?
C26 O2 Co1 110.8(3) . . ?
C102 O6 Co4 110.8(3) . . ?
C2 O1 Co1 109.9(3) . . ?
C81 N5 C95 126.7(4) . . ?
C81 N5 Co4 112.5(3) . . ?
C95 N5 Co4 120.7(3) . . ?
C61 N4 C75 125.5(4) . . ?
C61 N4 Co3 112.1(3) . . ?
C75 N4 Co3 121.2(3) . . ?
C41 N3 C55 125.1(4) . . ?
C41 N3 Co2 112.5(3) . . ?
C55 N3 Co2 121.4(3) . . ?
C101 N6 C115 126.0(4) . . ?
C101 N6 Co4 112.9(3) . . ?
C115 N6 Co4 121.0(3) . . ?
C21 N2 C35 127.0(4) . . ?
C21 N2 Co1 112.7(4) . . ?
C35 N2 Co1 120.1(3) . . ?
C100 C95 C96 118.4(4) . . ?
C100 C95 N5 116.4(4) . . ?
C96 C95 N5 125.0(4) . . ?
C1 N1 C15 127.1(4) . . ?
C1 N1 Co1 112.6(3) . . ?
C15 N1 Co1 120.3(3) . . ?
N5 C81 C86 127.4(4) . . ?
N5 C81 C82 112.4(4) . . ?
C86 C81 C82 120.3(4) . . ?
C77 C76 C75 122.5(4) . . ?
C77 C76 Se4 120.9(4) . . ?
C75 C76 Se4 116.6(3) . . ?
C76 C77 C78 118.8(5) . . ?
N4 C75 C80 126.8(4) . . ?
N4 C75 C76 116.5(4) . . ?
C80 C75 C76 116.4(4) . . ?
C63 C62 C61 122.0(5) . . ?
N4 C61 C62 128.5(4) . . ?
N4 C61 C66 112.7(4) . . ?
C62 C61 C66 118.8(5) . . ?
C86 C85 C84 118.5(4) . . ?
C86 C85 C92 123.0(4) . . ?
C84 C85 C92 118.5(4) . . ?
C85 C86 C81 120.3(4) . . ?
O3 C46 C41 118.3(4) . . ?
O3 C46 C45 122.3(4) . . ?
C41 C46 C45 119.3(4) . . ?
C20 C19 C18 119.3(5) . . ?
N3 C41 C42 126.8(5) . . ?
N3 C41 C46 112.1(4) . . ?
C42 C41 C46 121.0(4) . . ?
C16 C15 N1 124.6(5) . . ?
C16 C15 C20 118.3(5) . . ?
N1 C15 C20 117.1(5) . . ?
C119 C120 C115 121.4(5) . . ?
C119 C120 Se6 121.2(4) . . ?
C115 C120 Se6 117.1(4) . . ?
O5 C82 C81 117.5(4) . . ?
O5 C82 C83 122.9(4) . . ?
C81 C82 C83 119.5(4) . . ?
N3 C55 C60 125.6(4) . . ?
N3 C55 C56 116.6(5) . . ?
C60 C55 C56 117.5(5) . . ?
C99 C100 C95 121.6(5) . . ?
C99 C100 Se5 120.4(4) . . ?
C95 C100 Se5 117.9(3) . . ?
C57 C56 C55 121.1(5) . . ?
C57 C56 Se3 122.2(4) . . ?
C55 C56 Se3 116.6(4) . . ?
O4 C66 C65 122.6(5) . . ?
O4 C66 C61 117.6(4) . . ?
C65 C66 C61 119.9(5) . . ?
O6 C102 C103 122.5(5) . . ?
O6 C102 C101 117.0(4) . . ?
C103 C102 C101 120.5(4) . . ?
C97 C96 C95 119.5(5) . . ?
C19 C20 C15 121.5(5) . . ?
C19 C20 Se1 120.4(4) . . ?
C15 C20 Se1 117.6(4) . . ?
C104 C103 C102 115.8(5) . . ?
C104 C103 C107 123.1(5) . . ?
C102 C103 C107 121.1(4) . . ?
C45 C44 C43 125.0(4) . . ?
C120 C119 C118 120.0(5) . . ?
C98 C99 C100 119.1(5) . . ?
C96 C97 C98 121.6(5) . . ?
C79 C80 C75 120.9(5) . . ?
N6 C115 C116 126.2(5) . . ?
N6 C115 C120 117.1(4) . . ?
C116 C115 C120 116.7(5) . . ?
N2 C21 C22 128.0(5) . . ?
N2 C21 C26 113.4(5) . . ?
C22 C21 C26 118.5(5) . . ?
C43 C42 C41 120.5(5) . . ?
C91 C92 C85 110.2(4) . . ?
C91 C92 C94 110.8(5) . . ?
C85 C92 C94 108.6(4) . . ?
C91 C92 C93 109.1(4) . . ?
C85 C92 C93 111.4(4) . . ?
C94 C92 C93 106.7(5) . . ?
C59 C60 C55 121.0(5) . . ?
N2 C35 C40 126.2(5) . . ?
N2 C35 C36 116.7(4) . . ?
C40 C35 C36 117.0(6) . . ?
N6 C101 C106 128.4(5) . . ?
N6 C101 C102 112.3(4) . . ?
C106 C101 C102 119.1(5) . . ?
O2 C26 C25 124.3(5) . . ?
O2 C26 C21 116.2(5) . . ?
C25 C26 C21 119.5(5) . . ?
C84 C83 C82 116.0(4) . . ?
C84 C83 C87 124.8(5) . . ?
C82 C83 C87 119.2(4) . . ?
C56 C57 C58 120.2(5) . . ?
C44 C45 C46 115.9(5) . . ?
C44 C45 C51 124.0(4) . . ?
C46 C45 C51 120.1(4) . . ?
C80 C79 C78 121.3(5) . . ?
C109 C107 C103 109.5(4) . . ?
C109 C107 C110 107.5(5) . . ?
C103 C107 C110 112.8(4) . . ?
C109 C107 C108 109.2(5) . . ?
C103 C107 C108 110.2(5) . . ?
C110 C107 C108 107.5(4) . . ?
C79 C78 C77 119.9(5) . . ?
C83 C84 C85 125.3(5) . . ?
C19 C18 C17 120.4(5) . . ?
C16 C17 C18 120.2(5) . . ?
C65 C64 C63 125.2(5) . . ?
C42 C43 C44 117.8(5) . . ?
C42 C43 C47 122.9(5) . . ?
C44 C43 C47 119.2(4) . . ?
C64 C65 C66 116.4(5) . . ?
C64 C65 C71 124.0(5) . . ?
C66 C65 C71 119.6(5) . . ?
C103 C104 C105 124.7(5) . . ?
C117 C116 C115 121.6(5) . . ?
N1 C1 C6 128.8(5) . . ?
N1 C1 C2 111.4(4) . . ?
C6 C1 C2 119.8(5) . . ?
C17 C16 C15 120.3(5) . . ?
C52 C51 C45 109.3(4) . . ?
C52 C51 C53 110.2(5) . . ?
C45 C51 C53 110.4(4) . . ?
C52 C51 C54 108.8(4) . . ?
C45 C51 C54 111.2(4) . . ?
C53 C51 C54 106.8(5) . . ?
C24 C25 C26 117.7(6) . . ?
C24 C25 C31 122.8(5) . . ?
C26 C25 C31 119.4(5) . . ?
C106 C105 C104 118.7(5) . . ?
C106 C105 C111 120.7(5) . . ?
C104 C105 C111 120.6(5) . . ?
C23 C22 C21 122.1(6) . . ?
C72 C71 C65 110.9(5) . . ?
C72 C71 C73 109.7(5) . . ?
C65 C71 C73 110.6(5) . . ?
C72 C71 C74 108.1(5) . . ?
C65 C71 C74 110.3(5) . . ?
C73 C71 C74 107.2(5) . . ?
C5 C6 C1 120.7(5) . . ?
C62 C63 C64 117.4(5) . . ?
C62 C63 C67 122.4(5) . . ?
C64 C63 C67 120.1(5) . . ?
C99 C98 C97 119.8(5) . . ?
C37 C36 C35 121.3(5) . . ?
C37 C36 Se2 120.9(5) . . ?
C35 C36 Se2 117.5(4) . . ?
C25 C24 C23 123.5(6) . . ?
C105 C106 C101 121.1(5) . . ?
C4 C3 C2 117.3(5) . . ?
C4 C3 C7 123.6(5) . . ?
C2 C3 C7 119.2(4) . . ?
C89 C87 C83 110.4(4) . . ?
C89 C87 C88 111.0(5) . . ?
C83 C87 C88 109.3(4) . . ?
C89 C87 C90 107.7(5) . . ?
C83 C87 C90 110.4(5) . . ?
C88 C87 C90 107.9(5) . . ?
O1 C2 C1 119.1(5) . . ?
O1 C2 C3 121.9(5) . . ?
C1 C2 C3 119.0(4) . . ?
C48 C47 C49 108.6(4) . . ?
C48 C47 C50 107.7(5) . . ?
C49 C47 C50 110.3(4) . . ?
C48 C47 C43 111.2(4) . . ?
C49 C47 C43 109.9(4) . . ?
C50 C47 C43 109.1(4) . . ?
C60 C59 C58 121.4(5) . . ?
C116 C117 C118 120.9(5) . . ?
C117 C118 C119 119.0(5) . . ?
C3 C7 C8 109.2(5) . . ?
C3 C7 C9 110.6(4) . . ?
C8 C7 C9 109.5(5) . . ?
C3 C7 C10 111.7(4) . . ?
C8 C7 C10 108.7(5) . . ?
C9 C7 C10 107.1(5) . . ?
C6 C5 C4 119.3(5) . . ?
C6 C5 C11 121.9(5) . . ?
C4 C5 C11 118.8(5) . . ?
C22 C23 C24 118.4(5) . . ?
C22 C23 C27 124.0(6) . . ?
C24 C23 C27 117.6(6) . . ?
C3 C4 C5 123.9(5) . . ?
C68 C67 C69 109.7(6) . . ?
C68 C67 C70 109.8(5) . . ?
C69 C67 C70 106.7(6) . . ?
C68 C67 C63 111.9(5) . . ?
C69 C67 C63 111.0(5) . . ?
C70 C67 C63 107.5(5) . . ?
C57 C58 C59 118.6(5) . . ?
C36 C37 C38 120.1(6) . . ?
C13 C11 C14 108.5(6) . . ?
C13 C11 C12 108.5(6) . . ?
C14 C11 C12 109.0(6) . . ?
C13 C11 C5 109.8(5) . . ?
C14 C11 C5 108.2(5) . . ?
C12 C11 C5 112.7(5) . . ?
C35 C40 C39 120.7(6) . . ?
C112 C111 C113 110.5(7) . . ?
C112 C111 C114 108.2(7) . . ?
C113 C111 C114 107.7(7) . . ?
C112 C111 C105 108.0(5) . . ?
C113 C111 C105 110.7(5) . . ?
C114 C111 C105 111.7(5) . . ?
C33 C31 C32 109.4(5) . . ?
C33 C31 C25 109.7(6) . . ?
C32 C31 C25 110.8(5) . . ?
C33 C31 C34 108.7(5) . . ?
C32 C31 C34 107.2(6) . . ?
C25 C31 C34 111.1(5) . . ?
C39 C38 C37 120.5(7) . . ?
C38 C39 C40 120.2(6) . . ?
C30 C27 C29 109.4(7) . . ?
C30 C27 C23 109.2(6) . . ?
C29 C27 C23 110.4(5) . . ?
C30 C27 C28 107.4(6) . . ?
C29 C27 C28 110.0(6) . . ?
C23 C27 C28 110.4(6) . . ?

loop_
_geom_bond_atom_site_label_1
_geom_bond_atom_site_label_2
_geom_bond_distance
_geom_bond_site_symmetry_2
_geom_bond_publ_flag
Se4 C76 1.905(5) . ?
Se4 Co3 2.3392(8) . ?
Se4 Co2 2.4276(8) . ?
Se5 C100 1.915(5) . ?
Se5 Co4 2.3382(8) . ?
Se5 Co3 2.3921(8) . ?
Se6 C120 1.933(5) . ?
Se6 Co4 2.3349(8) . ?
Se6 Co3 2.3748(8) . ?
Se3 C56 1.906(5) . ?
Se3 Co2 2.3408(8) . ?
Se3 Co3 2.4196(8) . ?
Se1 C20 1.933(5) . ?
Se1 Co1 2.3269(8) . ?
Se1 Co2 2.3821(8) . ?
Se2 C36 1.904(5) . ?
Se2 Co1 2.3393(9) . ?
Se2 Co2 2.3852(8) . ?
Co3 O4 1.905(3) . ?
Co3 N4 1.914(4) . ?
Co4 N5 1.889(4) . ?
Co4 N6 1.899(4) . ?
Co4 O6 1.926(3) . ?
Co4 O5 1.928(3) . ?
Co2 N3 1.902(4) . ?
Co2 O3 1.914(3) . ?
Co1 N2 1.885(4) . ?
Co1 N1 1.896(4) . ?
Co1 O1 1.923(3) . ?
Co1 O2 1.938(4) . ?
O4 C66 1.317(6) . ?
O5 C82 1.305(5) . ?
O3 C46 1.320(6) . ?
O2 C26 1.295(6) . ?
O6 C102 1.316(5) . ?
O1 C2 1.294(5) . ?
N5 C81 1.367(6) . ?
N5 C95 1.406(5) . ?
N4 C61 1.361(6) . ?
N4 C75 1.390(6) . ?
N3 C41 1.373(6) . ?
N3 C55 1.380(6) . ?
N6 C101 1.364(6) . ?
N6 C115 1.390(6) . ?
N2 C21 1.341(7) . ?
N2 C35 1.381(7) . ?
C95 C100 1.393(7) . ?
C95 C96 1.404(6) . ?
N1 C1 1.363(6) . ?
N1 C15 1.406(6) . ?
C81 C86 1.410(6) . ?
C81 C82 1.429(6) . ?
C76 C77 1.379(6) . ?
C76 C75 1.418(7) . ?
C77 C78 1.389(7) . ?
C75 C80 1.405(6) . ?
C62 C63 1.356(7) . ?
C62 C61 1.409(7) . ?
C61 C66 1.445(6) . ?
C85 C86 1.356(7) . ?
C85 C84 1.419(6) . ?
C85 C92 1.534(6) . ?
C46 C41 1.418(7) . ?
C46 C45 1.438(6) . ?
C19 C20 1.376(7) . ?
C19 C18 1.384(7) . ?
C41 C42 1.406(7) . ?
C15 C16 1.400(7) . ?
C15 C20 1.406(7) . ?
C120 C119 1.362(7) . ?
C120 C115 1.425(7) . ?
C82 C83 1.444(7) . ?
C55 C60 1.408(7) . ?
C55 C56 1.411(6) . ?
C100 C99 1.392(6) . ?
C56 C57 1.383(7) . ?
C66 C65 1.421(7) . ?
C102 C103 1.424(7) . ?
C102 C101 1.440(7) . ?
C96 C97 1.377(6) . ?
C103 C104 1.384(7) . ?
C103 C107 1.518(7) . ?
C44 C45 1.388(7) . ?
C44 C43 1.418(7) . ?
C119 C118 1.400(7) . ?
C99 C98 1.380(7) . ?
C97 C98 1.381(7) . ?
C80 C79 1.369(7) . ?
C115 C116 1.400(6) . ?
C21 C22 1.423(7) . ?
C21 C26 1.450(7) . ?
C42 C43 1.363(6) . ?
C92 C91 1.518(7) . ?
C92 C94 1.542(7) . ?
C92 C93 1.543(7) . ?
C60 C59 1.353(7) . ?
C35 C40 1.392(7) . ?
C35 C36 1.433(8) . ?
C101 C106 1.410(7) . ?
C26 C25 1.428(8) . ?
C83 C84 1.358(7) . ?
C83 C87 1.535(7) . ?
C57 C58 1.386(8) . ?
C45 C51 1.530(7) . ?
C79 C78 1.385(7) . ?
C107 C109 1.518(7) . ?
C107 C110 1.524(7) . ?
C107 C108 1.552(7) . ?
C18 C17 1.397(7) . ?
C17 C16 1.380(7) . ?
C64 C65 1.378(7) . ?
C64 C63 1.414(7) . ?
C43 C47 1.543(7) . ?
C65 C71 1.529(7) . ?
C104 C105 1.411(8) . ?
C116 C117 1.356(7) . ?
C1 C6 1.409(6) . ?
C1 C2 1.438(7) . ?
C51 C52 1.507(7) . ?
C51 C53 1.543(8) . ?
C51 C54 1.546(6) . ?
C25 C24 1.386(7) . ?
C25 C31 1.547(8) . ?
C72 C71 1.521(8) . ?
C105 C106 1.352(7) . ?
C105 C111 1.558(7) . ?
C22 C23 1.356(8) . ?
C71 C73 1.531(8) . ?
C71 C74 1.549(8) . ?
C6 C5 1.364(7) . ?
C63 C67 1.547(8) . ?
C36 C37 1.369(8) . ?
C24 C23 1.423(8) . ?
C3 C4 1.369(7) . ?
C3 C2 1.448(7) . ?
C3 C7 1.528(7) . ?
C87 C89 1.528(7) . ?
C87 C88 1.538(8) . ?
C87 C90 1.557(8) . ?
C47 C48 1.527(7) . ?
C47 C49 1.540(7) . ?
C47 C50 1.541(7) . ?
C59 C58 1.408(7) . ?
C117 C118 1.393(8) . ?
C7 C8 1.537(8) . ?
C7 C9 1.542(7) . ?
C7 C10 1.543(7) . ?
C5 C4 1.413(7) . ?
C5 C11 1.538(7) . ?
C23 C27 1.535(8) . ?
C67 C68 1.507(8) . ?
C67 C69 1.508(8) . ?
C67 C70 1.546(8) . ?
C37 C38 1.376(8) . ?
C11 C13 1.518(8) . ?
C11 C14 1.518(10) . ?
C11 C12 1.523(9) . ?
C32 C31 1.544(7) . ?
C40 C39 1.401(9) . ?
C111 C112 1.478(10) . ?
C111 C113 1.497(9) . ?
C111 C114 1.503(10) . ?
C31 C33 1.490(8) . ?
C31 C34 1.553(9) . ?
C38 C39 1.374(9) . ?
C27 C30 1.519(9) . ?
C27 C29 1.529(9) . ?
C27 C28 1.541(9) . ?

loop_
_platon_squeeze_void_nr
_platon_squeeze_void_average_x
_platon_squeeze_void_average_y
_platon_squeeze_void_average_z
_platon_squeeze_void_volume
_platon_squeeze_void_count_electrons
_platon_squeeze_void_content
1 0.000 0.000 0.500 201 18 ' '
2 0.000 0.500 0.500 568 79 ' '
3 0.056 0.624 0.059 28 2 ' '
4 0.405 0.256 0.856 394 46 ' '
5 0.595 0.744 0.144 393 45 ' '
6 0.328 0.870 0.677 15 1 ' '
7 0.671 0.129 0.323 15 1 ' '
8 0.943 0.376 -0.059 28 3 ' '
